data_2011195
loop_
_publ_author_name
'Nesterov, Vladimir N.'
'Timofeeva, Tatiana V.'
'Antipin, Mikhail Yu.'
'Clark, Ronald D.'

_publ_section_title
;
 A combinatorial chemistry approach to new materials for nonlinear optics.
 II. 4,4-Dimethylaminocinnamaldehyde and a molecular complex of
 4-methoxycinnamaldehyde with 2,4-dinitroaniline
;
_journal_issue 8
_journal_name_full 'Acta Crystallographica Section C'
_journal_page_first 976
_journal_page_last 978
_journal_paper_doi 10.1107/S0108270100006351
_journal_volume 56
_journal_year 2000
_chemical_formula_sum 'C11 H13 N O'
_chemical_formula_weight 175.22
_chemical_name_systematic 4,4-dimethylaminocinnamaldehyde
_space_group_IT_number 61
_space_group_name_Hall '-P 2ac 2ab'
_space_group_name_H-M_alt 'P b c a'
_symmetry_cell_setting orthorhombic
_symmetry_space_group_name_Hall '-P 2ac 2ab'
_symmetry_space_group_name_H-M 'P b c a'
_audit_creation_method SHELXL-97
_cell_angle_alpha 90.00
_cell_angle_beta 90.00
_cell_angle_gamma 90.00
_cell_formula_units_Z 8
_cell_length_a 10.040(6)
_cell_length_b 7.733(3)
_cell_length_c 25.620(13)
_cell_measurement_reflns_used 24
_cell_measurement_temperature 298(2)
_cell_measurement_theta_max 11
_cell_measurement_theta_min 10
_cell_volume 1989.1(17)
_computing_cell_refinement 'P3/PC Diffractometer Program'
_computing_data_collection 'P3/PC Diffractometer Program (Siemens, 1989)'
_computing_data_reduction 'SHELXTL-Plus (Sheldrick, 1994)'
_computing_molecular_graphics SHELXTL-Plus
_computing_publication_material SHELXL97
_computing_structure_refinement 'SHELXL97 (Sheldrick, 1997)'
_computing_structure_solution 'SHELXS97 (Sheldrick, 1990)'
_diffrn_ambient_temperature 298(2)
_diffrn_measured_fraction_theta_full .999
_diffrn_measured_fraction_theta_max .999
_diffrn_measurement_device_type 'Siemens P3/PC'
_diffrn_measurement_method '\q/2\q scan'
_diffrn_radiation_monochromator graphite
_diffrn_radiation_source 'fine-focus sealed tube'
_diffrn_radiation_type MoK\a
_diffrn_radiation_wavelength .71073
_diffrn_reflns_av_R_equivalents .000
_diffrn_reflns_av_sigmaI/netI .047
_diffrn_reflns_limit_h_max 11
_diffrn_reflns_limit_h_min 0
_diffrn_reflns_limit_k_max 9
_diffrn_reflns_limit_k_min 0
_diffrn_reflns_limit_l_max 0
_diffrn_reflns_limit_l_min -30
_diffrn_reflns_number 1755
_diffrn_reflns_theta_full 25.05
_diffrn_reflns_theta_max 25.05
_diffrn_reflns_theta_min 1.59
_diffrn_standards_decay_% 5
_diffrn_standards_interval_count 98
_diffrn_standards_number 2
_exptl_absorpt_coefficient_mu .075
_exptl_absorpt_correction_type none
_exptl_crystal_colour 'light green'
_exptl_crystal_density_diffrn 1.170
_exptl_crystal_density_method 'not measured'
_exptl_crystal_description plate
_exptl_crystal_F_000 752
_exptl_crystal_size_max .5
_exptl_crystal_size_mid .4
_exptl_crystal_size_min .1
_refine_diff_density_max .26
_refine_diff_density_min -.25
_refine_ls_extinction_method none
_refine_ls_goodness_of_fit_ref 1.141
_refine_ls_hydrogen_treatment constr
_refine_ls_matrix_type full
_refine_ls_number_parameters 120
_refine_ls_number_reflns 1755
_refine_ls_number_restraints 0
_refine_ls_restrained_S_all 1.141
_refine_ls_R_factor_all .173
_refine_ls_R_factor_gt .123
_refine_ls_shift/su_max .014
_refine_ls_shift/su_mean .003
_refine_ls_structure_factor_coef Fsqd
_refine_ls_weighting_details 'calc w = 1/[\s^2^(Fo^2^)+(0.038P)^2^+5.11P] where P=(Fo^2^+2Fc^2^)/3'
_refine_ls_weighting_scheme calc
_refine_ls_wR_factor_ref .257
_reflns_number_gt 1070
_reflns_number_total 1755
_reflns_threshold_expression I>2\s(I)
_cod_data_source_file bm1394.cif
_cod_data_source_block b
_cod_depositor_comments
;
The following automatic conversions were performed:
'_symmetry_cell_setting' value 'Orthorhombic' changed to 'orthorhombic'
according to '/home/saulius/struct/CIF-dictionaries/cif_core.dic'
dictionary named 'cif_core.dic' version 2.4.1 from 2010-06-29.

Automatic conversion script
Id: cif_fix_enum 1527 2010-12-29 10:47:43Z saulius 
;
_cod_database_code 2011195
_cod_database_fobs_code 2011195

loop_
_symmetry_equiv_pos_as_xyz
'x, y, z'
'-x+1/2, -y, z+1/2'
'-x, y+1/2, -z+1/2'
'x+1/2, -y+1/2, -z'
'-x, -y, -z'
'x-1/2, y, -z-1/2'
'x, -y-1/2, z-1/2'
'-x-1/2, y-1/2, z'

loop_
_atom_site_label
_atom_site_fract_x
_atom_site_fract_y
_atom_site_fract_z
_atom_site_U_iso_or_equiv
_atom_site_adp_type
_atom_site_calc_flag
_atom_site_refinement_flags
_atom_site_occupancy
_atom_site_disorder_assembly
_atom_site_disorder_group
_atom_site_type_symbol
O1 .8310(6) .2284(9) .07694(18) .132(2) Uani d . 1 . . O
N1 .8845(5) .1833(7) .42486(17) .0711(14) Uani d . 1 . . N
C1 .9056(5) .2802(6) .2636(2) .0563(14) Uani d . 1 . . C
C2 .7997(5) .1853(7) .2850(2) .0586(14) Uani d . 1 . . C
H2A .7336 .1433 .2630 .070 Uiso calc R 1 . . H
C3 .7908(5) .1528(7) .3379(2) .0606(14) Uani d . 1 . . C
H3A .7196 .0894 .3509 .073 Uiso calc R 1 . . H
C4 .8901(6) .2157(7) .3722(2) .0590(14) Uani d . 1 . . C
C5 .9951(5) .3109(7) .3507(2) .0634(15) Uani d . 1 . . C
H5A 1.0620 .3529 .3723 .076 Uiso calc R 1 . . H
C6 1.0006(6) .3431(7) .2979(2) .0613(15) Uani d . 1 . . C
H6A 1.0704 .4092 .2849 .074 Uiso calc R 1 . . H
C7 .9181(6) .3140(7) .2075(2) .0667(16) Uani d . 1 . . C
H7A .9840 .3927 .1982 .080 Uiso calc R 1 . . H
C8 .8492(6) .2487(8) .1683(2) .0660(15) Uani d . 1 . . C
H8A .7778 .1756 .1752 .079 Uiso calc R 1 . . H
C9 .8824(7) .2885(10) .1153(2) .091(2) Uani d . 1 . . C
H9A .9503 .3685 .1101 .110 Uiso calc R 1 . . H
C10 .9896(7) .2453(9) .4593(2) .091(2) Uani d . 1 . . C
H10A .9977 .3685 .4559 .136 Uiso calc R 1 . . H
H10B 1.0724 .1916 .4499 .136 Uiso calc R 1 . . H
H10C .9680 .2167 .4948 .136 Uiso calc R 1 . . H
C11 .7728(7) .0906(9) .4478(2) .088(2) Uani d . 1 . . C
H11A .6911 .1470 .4384 .132 Uiso calc R 1 . . H
H11B .7818 .0898 .4851 .132 Uiso calc R 1 . . H
H11C .7719 -.0262 .4351 .132 Uiso calc R 1 . . H

loop_
_atom_site_aniso_label
_atom_site_aniso_U_11
_atom_site_aniso_U_22
_atom_site_aniso_U_33
_atom_site_aniso_U_12
_atom_site_aniso_U_13
_atom_site_aniso_U_23
O1 .140(5) .197(7) .059(3) -.004(5) -.005(3) .009(4)
N1 .080(3) .076(3) .057(3) -.007(3) .009(3) -.004(2)
C1 .061(3) .040(3) .068(3) -.003(3) .003(3) .000(2)
C2 .057(3) .051(3) .068(3) .001(3) -.006(3) -.007(3)
C3 .064(4) .053(3) .065(3) -.004(3) .008(3) .001(3)
C4 .068(4) .047(3) .061(3) -.002(3) .002(3) -.009(3)
C5 .059(3) .061(3) .071(4) -.009(3) -.006(3) -.012(3)
C6 .064(3) .046(3) .074(4) -.008(3) .006(3) .000(3)
C7 .078(4) .052(3) .070(4) .002(3) .001(3) .006(3)
C8 .068(3) .071(4) .059(3) .002(3) -.005(3) .010(3)
C9 .103(5) .108(6) .063(4) .013(5) .002(4) .021(4)
C10 .101(5) .110(5) .062(4) -.005(5) -.015(4) -.012(4)
C11 .120(6) .077(4) .067(4) -.012(4) .015(4) .008(3)

loop_
_atom_type_symbol
_atom_type_description
_atom_type_scat_dispersion_real
_atom_type_scat_dispersion_imag
_atom_type_scat_source
C C .0033 .0016 'International Tables Vol C Tables 4.2.6.8 and 6.1.1.4'
H H .0000 .0000 'International Tables Vol C Tables 4.2.6.8 and 6.1.1.4'
N N .0061 .0033 'International Tables Vol C Tables 4.2.6.8 and 6.1.1.4'
O O .0106 .0060 'International Tables Vol C Tables 4.2.6.8 and 6.1.1.4'

loop_
_geom_angle_atom_site_label_1
_geom_angle_atom_site_label_2
_geom_angle_atom_site_label_3
_geom_angle_site_symmetry_1
_geom_angle_site_symmetry_2
_geom_angle_site_symmetry_3
_geom_angle
_geom_angle_publ_flag
C4 N1 C10 . . . 120.3(5) no
C4 N1 C11 . . . 121.3(5) no
C10 N1 C11 . . . 118.4(5) no
C6 C1 C2 . . . 117.1(5) no
C6 C1 C7 . . . 120.1(5) no
C2 C1 C7 . . . 122.8(5) no
C3 C2 C1 . . . 121.9(5) no
C2 C3 C4 . . . 120.1(5) no
N1 C4 C5 . . . 120.9(5) no
N1 C4 C3 . . . 121.2(5) no
C5 C4 C3 . . . 117.8(5) no
C6 C5 C4 . . . 120.8(5) no
C5 C6 C1 . . . 122.2(5) no
C8 C7 C1 . . . 129.3(6) yes
C7 C8 C9 . . . 121.2(6) yes
O1 C9 C8 . . . 126.3(8) yes

loop_
_geom_bond_atom_site_label_1
_geom_bond_atom_site_label_2
_geom_bond_site_symmetry_1
_geom_bond_site_symmetry_2
_geom_bond_distance
_geom_bond_publ_flag
O1 C9 . . 1.204(8) yes
N1 C4 . . 1.374(6) yes
N1 C10 . . 1.457(7) no
N1 C11 . . 1.455(7) no
C1 C6 . . 1.387(7) no
C1 C2 . . 1.404(7) no
C1 C7 . . 1.466(7) yes
C2 C3 . . 1.379(7) no
C3 C4 . . 1.415(7) no
C4 C5 . . 1.399(7) no
C5 C6 . . 1.375(7) no
C7 C8 . . 1.320(7) yes
C8 C9 . . 1.430(8) yes

loop_
_geom_torsion_atom_site_label_1
_geom_torsion_atom_site_label_2
_geom_torsion_atom_site_label_3
_geom_torsion_atom_site_label_4
_geom_torsion_site_symmetry_1
_geom_torsion_site_symmetry_2
_geom_torsion_site_symmetry_3
_geom_torsion_site_symmetry_4
_geom_torsion
_geom_torsion_publ_flag
C6 C1 C2 C3 . . . . -1.2(8) no
C7 C1 C2 C3 . . . . 179.0(5) no
C1 C2 C3 C4 . . . . .1(8) no
C10 N1 C4 C5 . . . . -1.0(8) no
C11 N1 C4 C5 . . . . 177.4(5) no
C10 N1 C4 C3 . . . . 178.3(5) no
C11 N1 C4 C3 . . . . -3.2(8) no
C2 C3 C4 N1 . . . . -179.2(5) no
C2 C3 C4 C5 . . . . .2(8) no
N1 C4 C5 C6 . . . . 179.9(5) no
C3 C4 C5 C6 . . . . .5(8) no
C4 C5 C6 C1 . . . . -1.6(8) no
C2 C1 C6 C5 . . . . 1.9(8) no
C7 C1 C6 C5 . . . . -178.3(5) no
C6 C1 C7 C8 . . . . 170.6(6) no
C2 C1 C7 C8 . . . . -9.6(9) yes
C1 C7 C8 C9 . . . . -175.5(6) yes
C7 C8 C9 O1 . . . . 175.5(7) yes

loop_
_cod_related_entry_id
_cod_related_entry_database
_cod_related_entry_code
1 ChemSpider 23646677
